data_1553829
loop_
_publ_author_name
'Sun, Haiyu'
'Xu, Shiyan'
'Xing, Zhimin'
'Liu, Lin'
'Feng, Shangbiao'
'Fang, Bowen'
'Xie, Xingang'
'She, Xuegong'

_publ_section_title
;
 Rapid construction of complex tetracyclic frameworks via a
 gold(i)-catalyzed tandem 1,2-acyloxy migration/[3 + 2]
 cycloaddition/Friedel--Crafts type cyclization reaction of linear enynyl
 esters
;
_journal_issue 11
_journal_name_full 'Organic Chemistry Frontiers'
_journal_page_first 2109
_journal_paper_doi 10.1039/C7QO00511C
_journal_volume 4
_journal_year 2017
_chemical_formula_moiety 'C19 H24 O6'
_chemical_formula_sum 'C19 H23 O6'
_chemical_formula_weight 347.37
_space_group_crystal_system monoclinic
_space_group_IT_number 14
_space_group_name_Hall '-P 2yn'
_space_group_name_H-M_alt 'P 1 21/n 1'
_atom_sites_solution_hydrogens geom
_atom_sites_solution_primary direct
_audit_creation_date 2016-11-25
_audit_creation_method
;
Olex2 1.2
(compiled 2016.11.07 svn.r3352 for OlexSys, GUI svn.r5261)
;
_audit_update_record
;
2017-05-03 deposited with the CCDC.
2017-07-27 downloaded from the CCDC.
;
_cell_angle_alpha 90
_cell_angle_beta 90
_cell_angle_gamma 90
_cell_formula_units_Z 4
_cell_length_a 5.9908(5)
_cell_length_b 12.2284(10)
_cell_length_c 23.731(3)
_cell_measurement_reflns_used 1001
_cell_measurement_temperature 293(2)
_cell_measurement_theta_max 21.5110
_cell_measurement_theta_min 3.8120
_cell_volume 1738.5(3)
_computing_cell_refinement
;
CrysAlisPro, Agilent Technologies,
Version 1.171.36.32 (release 02-08-2013 CrysAlis171 .NET)
(compiled Aug  2 2013,16:46:58)
;
_computing_data_collection
;
CrysAlisPro, Agilent Technologies,
Version 1.171.36.32 (release 02-08-2013 CrysAlis171 .NET)
(compiled Aug  2 2013,16:46:58)
;
_computing_data_reduction
;
CrysAlisPro, Agilent Technologies,
Version 1.171.36.32 (release 02-08-2013 CrysAlis171 .NET)
(compiled Aug  2 2013,16:46:58)
;
_computing_molecular_graphics 'Olex2 (Dolomanov et al., 2009)'
_computing_publication_material 'Olex2 (Dolomanov et al., 2009)'
_computing_structure_refinement 'ShelXL (Sheldrick, 2015)'
_computing_structure_solution 'ShelXS (Sheldrick, 2008)'
_diffrn_ambient_temperature 293(2)
_diffrn_detector_area_resol_mean 16.0733
_diffrn_measured_fraction_theta_full 0.999
_diffrn_measured_fraction_theta_max 0.999
_diffrn_measurement_details
;
#__ type_ start__ end____ width___ exp.time_
  1 omega -102.00  -76.50   1.5000   12.0000
omega____ theta____ kappa____ phi______ frames
    -      -19.5055  178.0000  150.0000 17

#__ type_ start__ end____ width___ exp.time_
  2 omega  -36.00   87.00   1.5000   12.0000
omega____ theta____ kappa____ phi______ frames
    -       22.6305   19.0000    0.0000 82

#__ type_ start__ end____ width___ exp.time_
  3 omega  -17.00   10.00   1.5000   12.0000
omega____ theta____ kappa____ phi______ frames
    -      -19.5055  -99.0000  -90.0000 18

#__ type_ start__ end____ width___ exp.time_
  4 omega  -39.00   27.00   1.5000   12.0000
omega____ theta____ kappa____ phi______ frames
    -       22.7867  -77.0000 -150.0000 44
;
_diffrn_measurement_device_type 'SuperNova, Dual, Cu at zero, Eos'
_diffrn_measurement_method '\w scans'
_diffrn_orient_matrix_UB_11 0.0000962000
_diffrn_orient_matrix_UB_12 -0.0211474000
_diffrn_orient_matrix_UB_13 -0.0278360000
_diffrn_orient_matrix_UB_21 0.0330254000
_diffrn_orient_matrix_UB_22 -0.0518261000
_diffrn_orient_matrix_UB_23 0.0104974000
_diffrn_orient_matrix_UB_31 -0.1137147000
_diffrn_orient_matrix_UB_32 -0.0150997000
_diffrn_orient_matrix_UB_33 0.0030012000
_diffrn_radiation_monochromator mirror
_diffrn_radiation_type MoK\a
_diffrn_radiation_wavelength 0.71073
_diffrn_reflns_av_R_equivalents 0.0477
_diffrn_reflns_av_unetI/netI 0.0873
_diffrn_reflns_Laue_measured_fraction_full 0.999
_diffrn_reflns_Laue_measured_fraction_max 0.999
_diffrn_reflns_limit_h_max 7
_diffrn_reflns_limit_h_min -7
_diffrn_reflns_limit_k_max 13
_diffrn_reflns_limit_k_min -15
_diffrn_reflns_limit_l_max 29
_diffrn_reflns_limit_l_min -16
_diffrn_reflns_number 6722
_diffrn_reflns_point_group_measured_fraction_full 0.999
_diffrn_reflns_point_group_measured_fraction_max 0.999
_diffrn_reflns_theta_full 25.500
_diffrn_reflns_theta_max 26.022
_diffrn_reflns_theta_min 3.332
_diffrn_source 'SuperNova (Mo) X-ray Source'
_exptl_absorpt_coefficient_mu 0.098
_exptl_absorpt_correction_T_max 1.00000
_exptl_absorpt_correction_T_min 0.97448
_exptl_absorpt_correction_type multi-scan
_exptl_absorpt_process_details
;
CrysAlisPro, Agilent Technologies,
Version 1.171.36.32 (release 02-08-2013 CrysAlis171 .NET)
(compiled Aug  2 2013,16:46:58)
Empirical absorption correction using spherical harmonics,
 implemented in SCALE3 ABSPACK scaling algorithm.
;
_exptl_crystal_colour 'clear light colourless'
_exptl_crystal_colour_lustre clear
_exptl_crystal_colour_modifier light
_exptl_crystal_colour_primary colourless
_exptl_crystal_density_diffrn 1.327
_exptl_crystal_description block
_exptl_crystal_F_000 740
_exptl_crystal_size_max 0.25
_exptl_crystal_size_mid 0.22
_exptl_crystal_size_min 0.17
_refine_diff_density_max 0.279
_refine_diff_density_min -0.342
_refine_diff_density_rms 0.093
_refine_ls_extinction_method none
_refine_ls_goodness_of_fit_ref 0.991
_refine_ls_hydrogen_treatment constr
_refine_ls_matrix_type full
_refine_ls_number_parameters 229
_refine_ls_number_reflns 3428
_refine_ls_number_restraints 0
_refine_ls_restrained_S_all 0.991
_refine_ls_R_factor_all 0.1199
_refine_ls_R_factor_gt 0.0686
_refine_ls_shift/su_max 0.000
_refine_ls_shift/su_mean 0.000
_refine_ls_structure_factor_coef Fsqd
_refine_ls_weighting_details 'w=1/[\s^2^(Fo^2^)+(0.0797P)^2^+0.4978P] where P=(Fo^2^+2Fc^2^)/3'
_refine_ls_weighting_scheme calc
_refine_ls_wR_factor_gt 0.1491
_refine_ls_wR_factor_ref 0.1997
_reflns_Friedel_coverage 0.000
_reflns_number_gt 1925
_reflns_number_total 3428
_reflns_threshold_expression 'I > 2\s(I)'
_cod_data_source_file c7qo00511c2.cif
_cod_data_source_block sunhy_1107_1
_cod_database_code 1553829
_shelx_space_group_comment
;
The symmetry employed for this shelxl refinement is uniquely defined
by the following loop, which should always be used as a source of
symmetry information in preference to the above space-group names.
They are only intended as comments.
;
_reflns_odcompleteness_completeness 99.81
_reflns_odcompleteness_iscentric 1
_reflns_odcompleteness_theta 26.32
_olex2_refinement_description
;
1. Fixed Uiso
 At 1.2 times of:
  All C(H) groups, All C(H,H) groups
 At 1.5 times of:
  All C(H,H,H) groups
2.a Ternary CH refined with riding coordinates:
 C13(H13)
2.b Secondary CH2 refined with riding coordinates:
 C1(H1A,H1B), C9(H9A,H9B), C12(H12A,H12B), C17(H17A,H17B), C18(H18A,H18B),
 C19(H19A,H19B)
2.c Aromatic/amide H refined with riding coordinates:
 C3(H3), C5(H5)
2.d Idealised Me refined as rotating group:
 C10(H10A,H10B,H10C), C11(H11A,H11B,H11C), C16(H16A,H16B,H16C)
;
_shelx_shelxl_version_number 2014/7
_olex2_date_sample_data_collection 2016-11-07
_olex2_submission_special_instructions 'No special instructions were received'

loop_
_space_group_symop_operation_xyz
'x, y, z'
'-x+1/2, y+1/2, -z+1/2'
'-x, -y, -z'
'x-1/2, -y-1/2, z-1/2'

loop_
_atom_site_label
_atom_site_type_symbol
_atom_site_fract_x
_atom_site_fract_y
_atom_site_fract_z
_atom_site_U_iso_or_equiv
_atom_site_adp_type
_atom_site_occupancy
_atom_site_site_symmetry_order
_atom_site_calc_flag
_atom_site_refinement_flags_posn
O1 O 0.4509(4) 0.34254(19) 0.01035(9) 0.0457(6) Uani 1 1 d .
O2 O -0.1574(4) -0.01679(19) 0.08810(12) 0.0601(8) Uani 1 1 d .
O3 O -0.0657(4) 0.33617(17) 0.17678(9) 0.0442(6) Uani 1 1 d .
O4 O 0.3302(3) 0.43662(17) 0.15283(9) 0.0348(5) Uani 1 1 d .
O5 O -0.0281(4) 0.5790(2) 0.24017(12) 0.0642(8) Uani 1 1 d .
O6 O 0.3202(4) 0.7344(2) 0.15646(14) 0.0668(8) Uani 1 1 d .
C1 C 0.4015(6) 0.2298(3) 0.01726(15) 0.0479(9) Uani 1 1 d .
H1A H 0.5352 0.1922 0.0298 0.057 Uiso 1 1 calc R
H1B H 0.3594 0.1994 -0.0190 0.057 Uiso 1 1 calc R
C2 C 0.2173(5) 0.2085(3) 0.05874(13) 0.0370(8) Uani 1 1 d .
C3 C 0.1100(5) 0.1078(3) 0.05671(15) 0.0433(8) Uani 1 1 d .
H3 H 0.1518 0.0565 0.0297 0.052 Uiso 1 1 calc R
C4 C -0.0568(5) 0.0835(3) 0.09415(14) 0.0402(8) Uani 1 1 d .
C5 C -0.1169(5) 0.1583(2) 0.13566(13) 0.0360(7) Uani 1 1 d .
H5 H -0.2272 0.1411 0.1618 0.043 Uiso 1 1 calc R
C6 C -0.0103(5) 0.2588(2) 0.13750(12) 0.0321(7) Uani 1 1 d .
C7 C 0.1590(5) 0.2869(2) 0.09904(13) 0.0317(7) Uani 1 1 d .
C8 C 0.2684(5) 0.3995(2) 0.09649(12) 0.0317(7) Uani 1 1 d .
C9 C 0.4871(5) 0.3906(3) 0.06396(14) 0.0411(8) Uani 1 1 d .
H9A H 0.5513 0.4628 0.0592 0.049 Uiso 1 1 calc R
H9B H 0.5921 0.3464 0.0852 0.049 Uiso 1 1 calc R
C10 C -0.3422(6) -0.0419(3) 0.12324(19) 0.0654(12) Uani 1 1 d .
H10A H -0.4637 0.0065 0.1147 0.098 Uiso 1 1 calc GR
H10B H -0.3001 -0.0330 0.1620 0.098 Uiso 1 1 calc GR
H10C H -0.3878 -0.1161 0.1168 0.098 Uiso 1 1 calc GR
C11 C -0.2259(6) 0.3089(3) 0.21907(15) 0.0486(9) Uani 1 1 d .
H11A H -0.3663 0.2925 0.2015 0.073 Uiso 1 1 calc GR
H11B H -0.2439 0.3696 0.2443 0.073 Uiso 1 1 calc GR
H11C H -0.1750 0.2463 0.2398 0.073 Uiso 1 1 calc GR
C12 C 0.1157(5) 0.4890(3) 0.07213(14) 0.0383(8) Uani 1 1 d .
H12A H 0.1977 0.5354 0.0462 0.046 Uiso 1 1 calc R
H12B H -0.0096 0.4568 0.0523 0.046 Uiso 1 1 calc R
C13 C 0.0347(5) 0.5550(3) 0.12313(14) 0.0373(8) Uani 1 1 d .
H13 H -0.0986 0.5190 0.1382 0.045 Uiso 1 1 calc R
C14 C 0.2239(5) 0.5395(2) 0.16520(14) 0.0362(8) Uani 1 1 d .
C15 C 0.1463(6) 0.5358(3) 0.22645(15) 0.0437(8) Uani 1 1 d .
C16 C 0.2898(6) 0.4774(4) 0.26846(16) 0.0630(12) Uani 1 1 d .
H16A H 0.2584 0.5045 0.3056 0.095 Uiso 1 1 calc GR
H16B H 0.4441 0.4897 0.2597 0.095 Uiso 1 1 calc GR
H16C H 0.2587 0.4004 0.2671 0.095 Uiso 1 1 calc GR
C17 C 0.4056(5) 0.6282(3) 0.15801(18) 0.0547(10) Uani 1 1 d .
H17A H 0.5107 0.6226 0.1890 0.066 Uiso 1 1 calc R
H17B H 0.4867 0.6144 0.1234 0.066 Uiso 1 1 calc R
C18 C 0.1827(6) 0.7471(3) 0.1075(2) 0.0665(12) Uani 1 1 d .
H18A H 0.2670 0.7275 0.0741 0.080 Uiso 1 1 calc R
H18B H 0.1373 0.8230 0.1040 0.080 Uiso 1 1 calc R
C19 C -0.0227(6) 0.6749(3) 0.11208(17) 0.0516(10) Uani 1 1 d .
H19A H -0.1075 0.6800 0.0774 0.062 Uiso 1 1 calc R
H19B H -0.1165 0.7016 0.1424 0.062 Uiso 1 1 calc R

loop_
_atom_site_aniso_label
_atom_site_aniso_U_11
_atom_site_aniso_U_22
_atom_site_aniso_U_33
_atom_site_aniso_U_23
_atom_site_aniso_U_13
_atom_site_aniso_U_12
O1 0.0509(13) 0.0522(14) 0.0339(13) -0.0025(12) 0.0122(10) -0.0077(12)
O2 0.0701(16) 0.0406(14) 0.069(2) -0.0125(13) 0.0242(14) -0.0179(13)
O3 0.0533(13) 0.0361(12) 0.0434(14) -0.0074(11) 0.0219(11) -0.0066(11)
O4 0.0348(11) 0.0378(12) 0.0318(12) -0.0034(10) -0.0034(9) 0.0044(10)
O5 0.0646(16) 0.0682(18) 0.0599(18) -0.0061(15) 0.0158(13) 0.0253(15)
O6 0.0622(17) 0.0381(15) 0.100(2) -0.0080(16) 0.0076(16) -0.0119(13)
C1 0.054(2) 0.049(2) 0.041(2) -0.0055(18) 0.0149(16) -0.0025(18)
C2 0.0373(16) 0.0403(17) 0.0333(18) -0.0013(15) 0.0082(13) 0.0022(15)
C3 0.0503(19) 0.0396(18) 0.040(2) -0.0101(16) 0.0080(15) -0.0005(16)
C4 0.0477(18) 0.0324(17) 0.041(2) -0.0022(15) 0.0027(15) -0.0047(15)
C5 0.0375(16) 0.0346(17) 0.0359(18) 0.0008(15) 0.0078(13) 0.0000(15)
C6 0.0379(16) 0.0316(16) 0.0268(17) -0.0018(14) 0.0013(13) 0.0045(14)
C7 0.0323(15) 0.0345(16) 0.0283(17) 0.0005(14) 0.0021(12) 0.0024(14)
C8 0.0350(15) 0.0361(16) 0.0240(16) -0.0028(14) 0.0013(12) -0.0016(14)
C9 0.0402(17) 0.0438(19) 0.039(2) -0.0024(16) 0.0056(14) -0.0054(16)
C10 0.073(3) 0.052(2) 0.072(3) -0.009(2) 0.017(2) -0.027(2)
C11 0.0532(19) 0.050(2) 0.043(2) 0.0017(17) 0.0222(16) 0.0009(18)
C12 0.0379(16) 0.0391(18) 0.038(2) 0.0065(16) -0.0025(14) -0.0028(15)
C13 0.0310(15) 0.0367(17) 0.044(2) 0.0091(16) 0.0042(13) 0.0020(15)
C14 0.0345(15) 0.0317(16) 0.042(2) -0.0025(15) 0.0061(13) 0.0034(14)
C15 0.0501(19) 0.0381(18) 0.043(2) -0.0068(16) 0.0032(16) 0.0004(17)
C16 0.064(2) 0.089(3) 0.036(2) -0.010(2) -0.0021(17) 0.018(2)
C17 0.0398(18) 0.044(2) 0.080(3) -0.011(2) 0.0057(18) -0.0136(17)
C18 0.065(2) 0.039(2) 0.096(4) 0.014(2) 0.022(2) -0.004(2)
C19 0.0442(18) 0.040(2) 0.071(3) 0.0109(19) 0.0101(17) 0.0067(17)

loop_
_atom_type_symbol
_atom_type_description
_atom_type_scat_dispersion_real
_atom_type_scat_dispersion_imag
_atom_type_scat_source
C C 0.0033 0.0016 'International Tables Vol C Tables 4.2.6.8 and 6.1.1.4'
H H 0.0000 0.0000 'International Tables Vol C Tables 4.2.6.8 and 6.1.1.4'
O O 0.0106 0.0060 'International Tables Vol C Tables 4.2.6.8 and 6.1.1.4'

loop_
_geom_angle_atom_site_label_1
_geom_angle_atom_site_label_2
_geom_angle_atom_site_label_3
_geom_angle
C9 O1 C1 109.3(3)
C4 O2 C10 118.3(3)
C6 O3 C11 118.7(2)
C14 O4 C8 110.3(2)
C17 O6 C18 109.5(3)
O1 C1 H1A 108.9
O1 C1 H1B 108.9
O1 C1 C2 113.4(3)
H1A C1 H1B 107.7
C2 C1 H1A 108.9
C2 C1 H1B 108.9
C3 C2 C1 118.1(3)
C3 C2 C7 121.0(3)
C7 C2 C1 120.8(3)
C2 C3 H3 119.8
C4 C3 C2 120.5(3)
C4 C3 H3 119.8
O2 C4 C3 116.5(3)
O2 C4 C5 123.2(3)
C3 C4 C5 120.4(3)
C4 C5 H5 120.5
C6 C5 C4 119.1(3)
C6 C5 H5 120.5
O3 C6 C5 121.5(2)
O3 C6 C7 116.6(3)
C5 C6 C7 121.9(3)
C2 C7 C6 117.1(3)
C2 C7 C8 119.0(2)
C6 C7 C8 123.8(3)
O4 C8 C7 110.7(2)
O4 C8 C9 105.5(2)
O4 C8 C12 105.8(2)
C7 C8 C12 113.7(2)
C9 C8 C7 109.0(2)
C9 C8 C12 111.8(3)
O1 C9 C8 110.6(3)
O1 C9 H9A 109.5
O1 C9 H9B 109.5
C8 C9 H9A 109.5
C8 C9 H9B 109.5
H9A C9 H9B 108.1
O2 C10 H10A 109.5
O2 C10 H10B 109.5
O2 C10 H10C 109.5
H10A C10 H10B 109.5
H10A C10 H10C 109.5
H10B C10 H10C 109.5
O3 C11 H11A 109.5
O3 C11 H11B 109.5
O3 C11 H11C 109.5
H11A C11 H11B 109.5
H11A C11 H11C 109.5
H11B C11 H11C 109.5
C8 C12 H12A 110.7
C8 C12 H12B 110.7
H12A C12 H12B 108.8
C13 C12 C8 105.4(3)
C13 C12 H12A 110.7
C13 C12 H12B 110.7
C12 C13 H13 108.1
C14 C13 C12 102.5(2)
C14 C13 H13 108.1
C14 C13 C19 113.6(3)
C19 C13 C12 116.1(3)
C19 C13 H13 108.1
O4 C14 C13 107.7(3)
O4 C14 C15 107.6(3)
O4 C14 C17 106.2(2)
C13 C14 C15 113.7(3)
C13 C14 C17 111.3(3)
C15 C14 C17 109.9(3)
O5 C15 C14 120.3(3)
O5 C15 C16 121.5(3)
C16 C15 C14 118.2(3)
C15 C16 H16A 109.5
C15 C16 H16B 109.5
C15 C16 H16C 109.5
H16A C16 H16B 109.5
H16A C16 H16C 109.5
H16B C16 H16C 109.5
O6 C17 C14 113.4(3)
O6 C17 H17A 108.9
O6 C17 H17B 108.9
C14 C17 H17A 108.9
C14 C17 H17B 108.9
H17A C17 H17B 107.7
O6 C18 H18A 109.6
O6 C18 H18B 109.6
O6 C18 C19 110.2(3)
H18A C18 H18B 108.1
C19 C18 H18A 109.6
C19 C18 H18B 109.6
C13 C19 H19A 109.0
C13 C19 H19B 109.0
C18 C19 C13 112.8(3)
C18 C19 H19A 109.0
C18 C19 H19B 109.0
H19A C19 H19B 107.8

loop_
_geom_bond_atom_site_label_1
_geom_bond_atom_site_label_2
_geom_bond_distance
O1 C1 1.420(4)
O1 C9 1.418(4)
O2 C4 1.374(4)
O2 C10 1.420(4)
O3 C6 1.369(3)
O3 C11 1.428(3)
O4 C8 1.460(4)
O4 C14 1.440(3)
O5 C15 1.215(4)
O6 C17 1.396(4)
O6 C18 1.433(5)
C1 H1A 0.9700
C1 H1B 0.9700
C1 C2 1.501(4)
C2 C3 1.390(4)
C2 C7 1.399(4)
C3 H3 0.9300
C3 C4 1.370(4)
C4 C5 1.392(4)
C5 H5 0.9300
C5 C6 1.386(4)
C6 C7 1.407(4)
C7 C8 1.526(4)
C8 C9 1.525(4)
C8 C12 1.540(4)
C9 H9A 0.9700
C9 H9B 0.9700
C10 H10A 0.9600
C10 H10B 0.9600
C10 H10C 0.9600
C11 H11A 0.9600
C11 H11B 0.9600
C11 H11C 0.9600
C12 H12A 0.9700
C12 H12B 0.9700
C12 C13 1.533(4)
C13 H13 0.9800
C13 C14 1.522(5)
C13 C19 1.528(4)
C14 C15 1.527(5)
C14 C17 1.547(4)
C15 C16 1.498(5)
C16 H16A 0.9600
C16 H16B 0.9600
C16 H16C 0.9600
C17 H17A 0.9700
C17 H17B 0.9700
C18 H18A 0.9700
C18 H18B 0.9700
C18 C19 1.519(5)
C19 H19A 0.9700
C19 H19B 0.9700

loop_
_geom_torsion_atom_site_label_1
_geom_torsion_atom_site_label_2
_geom_torsion_atom_site_label_3
_geom_torsion_atom_site_label_4
_geom_torsion
O1 C1 C2 C3 161.0(3)
O1 C1 C2 C7 -20.3(5)
O2 C4 C5 C6 -178.2(3)
O3 C6 C7 C2 179.9(3)
O3 C6 C7 C8 -4.5(4)
O4 C8 C9 O1 173.1(2)
O4 C8 C12 C13 -18.6(3)
O4 C14 C15 O5 -143.6(3)
O4 C14 C15 C16 36.1(4)
O4 C14 C17 O6 166.9(3)
O6 C18 C19 C13 -54.1(4)
C1 O1 C9 C8 -71.2(3)
C1 C2 C3 C4 179.0(3)
C1 C2 C7 C6 -177.9(3)
C1 C2 C7 C8 6.3(5)
C2 C3 C4 O2 178.4(3)
C2 C3 C4 C5 -1.7(5)
C2 C7 C8 O4 -137.7(3)
C2 C7 C8 C9 -22.0(4)
C2 C7 C8 C12 103.4(3)
C3 C2 C7 C6 0.7(5)
C3 C2 C7 C8 -175.1(3)
C3 C4 C5 C6 1.9(5)
C4 C5 C6 O3 178.8(3)
C4 C5 C6 C7 -0.8(5)
C5 C6 C7 C2 -0.5(5)
C5 C6 C7 C8 175.1(3)
C6 C7 C8 O4 46.9(4)
C6 C7 C8 C9 162.5(3)
C6 C7 C8 C12 -72.1(4)
C7 C2 C3 C4 0.4(5)
C7 C8 C9 O1 54.2(3)
C7 C8 C12 C13 103.1(3)
C8 O4 C14 C13 16.6(3)
C8 O4 C14 C15 139.6(2)
C8 O4 C14 C17 -102.8(3)
C8 C12 C13 C14 27.5(3)
C8 C12 C13 C19 151.9(3)
C9 O1 C1 C2 51.8(4)
C9 C8 C12 C13 -133.0(3)
C10 O2 C4 C3 -175.3(3)
C10 O2 C4 C5 4.8(5)
C11 O3 C6 C5 4.5(4)
C11 O3 C6 C7 -175.9(3)
C12 C8 C9 O1 -72.3(3)
C12 C13 C14 O4 -27.3(3)
C12 C13 C14 C15 -146.5(3)
C12 C13 C14 C17 88.8(3)
C12 C13 C19 C18 -77.6(4)
C13 C14 C15 O5 -24.3(4)
C13 C14 C15 C16 155.4(3)
C13 C14 C17 O6 49.8(4)
C14 O4 C8 C7 -122.2(2)
C14 O4 C8 C9 120.1(2)
C14 O4 C8 C12 1.4(3)
C14 C13 C19 C18 40.9(4)
C15 C14 C17 O6 -77.0(4)
C17 O6 C18 C19 65.9(4)
C17 C14 C15 O5 101.2(4)
C17 C14 C15 C16 -79.1(4)
C18 O6 C17 C14 -64.5(4)
C19 C13 C14 O4 -153.4(2)
C19 C13 C14 C15 87.4(3)
C19 C13 C14 C17 -37.3(4)
